data_1555790
loop_
_publ_author_name
'Kong, Jiahui'
'Zhang, Qiong'
'Savage, Mathew'
'Li, Minzhi'
'Li, Xin'
'Yang, Sihai'
'Liang, Xu'
'Zhu, Weihua'
'\%Agren, Hans'
'Xie, Yongshu'

_publ_section_title
;
 Tetra- and Octapyrroles Synthesized from Confusion and Fusion Approaches.
;
_journal_issue 19
_journal_name_full 'Organic letters'
_journal_page_first 5046
_journal_page_last 5049
_journal_paper_doi 10.1021/acs.orglett.6b02495
_journal_volume 18
_journal_year 2016
_chemical_formula_sum 'C40 H18 F15 N5 O'
_chemical_formula_weight 869.59
_space_group_crystal_system monoclinic
_space_group_IT_number 14
_space_group_name_Hall '-P 2yn'
_space_group_name_H-M_alt 'P 1 21/n 1'
_atom_sites_solution_hydrogens geom
_atom_sites_solution_primary direct
_atom_sites_solution_secondary difmap
_audit_creation_method SHELXL-97
_cell_angle_alpha 90.00
_cell_angle_beta 133.451(11)
_cell_angle_gamma 90.00
_cell_formula_units_Z 4
_cell_length_a 16.2619(11)
_cell_length_b 30.2509(7)
_cell_length_c 10.0784(7)
_cell_measurement_reflns_used 6586
_cell_measurement_temperature 393(2)
_cell_measurement_theta_max 23.84
_cell_measurement_theta_min 2.16
_cell_volume 3599.3(7)
_computing_structure_refinement 'SHELXL-97 (Sheldrick, 1997)'
_computing_structure_solution 'SHELXS-97 (Sheldrick, 1990)'
_diffrn_ambient_temperature 393(2)
_diffrn_measured_fraction_theta_full 0.970
_diffrn_measured_fraction_theta_max 0.970
_diffrn_measurement_device_type 'CCD area detector'
_diffrn_measurement_method 'phi and omega scans'
_diffrn_radiation_monochromator graphite
_diffrn_radiation_source 'fine-focus sealed tube'
_diffrn_radiation_type CuK\a
_diffrn_radiation_wavelength 1.54184
_diffrn_reflns_av_R_equivalents 0.0246
_diffrn_reflns_av_sigmaI/netI 0.0310
_diffrn_reflns_limit_h_max 19
_diffrn_reflns_limit_h_min -17
_diffrn_reflns_limit_k_max 23
_diffrn_reflns_limit_k_min -37
_diffrn_reflns_limit_l_max 11
_diffrn_reflns_limit_l_min -12
_diffrn_reflns_number 14117
_diffrn_reflns_theta_full 74.22
_diffrn_reflns_theta_max 74.22
_diffrn_reflns_theta_min 4.02
_exptl_absorpt_coefficient_mu 1.361
_exptl_absorpt_correction_T_max 0.746
_exptl_absorpt_correction_T_min 0.663
_exptl_absorpt_correction_type multi-scan
_exptl_absorpt_process_details sadabs
_exptl_crystal_colour black
_exptl_crystal_density_diffrn 1.605
_exptl_crystal_density_method 'not measured'
_exptl_crystal_description strip
_exptl_crystal_F_000 1744
_exptl_crystal_size_max 0.520
_exptl_crystal_size_mid 0.100
_exptl_crystal_size_min 0.100
_refine_diff_density_max 0.482
_refine_diff_density_min -0.264
_refine_diff_density_rms 0.053
_refine_ls_extinction_method none
_refine_ls_goodness_of_fit_ref 1.043
_refine_ls_hydrogen_treatment mixed
_refine_ls_matrix_type full
_refine_ls_number_parameters 596
_refine_ls_number_reflns 7114
_refine_ls_number_restraints 0
_refine_ls_restrained_S_all 1.043
_refine_ls_R_factor_all 0.0553
_refine_ls_R_factor_gt 0.0454
_refine_ls_shift/su_max 0.001
_refine_ls_shift/su_mean 0.000
_refine_ls_structure_factor_coef Fsqd
_refine_ls_weighting_details 'calc w=1/[\s^2^(Fo^2^)+(0.0613P)^2^+1.7056P] where P=(Fo^2^+2Fc^2^)/3'
_refine_ls_weighting_scheme calc
_refine_ls_wR_factor_gt 0.1155
_refine_ls_wR_factor_ref 0.1220
_reflns_number_gt 5943
_reflns_number_total 7114
_reflns_threshold_expression >2sigma(I)
_cod_data_source_file ol6b02495_si_001.cif
_cod_data_source_block fsyala
_cod_original_cell_volume 3599.3(3)
_cod_original_sg_symbol_H-M 'P 21/n'
_cod_database_code 1555790
_shelx_space_group_comment
; 
The symmetry employed for this shelxl refinement is uniquely defined 
by the following loop, which should always be used as a source of 
symmetry information in preference to the above space-group names. 
They are only intended as comments. 
;

loop_
_symmetry_equiv_pos_as_xyz
'x, y, z'
'-x+1/2, y+1/2, -z+1/2'
'-x, -y, -z'
'x-1/2, -y-1/2, z-1/2'

loop_
_atom_site_label
_atom_site_type_symbol
_atom_site_fract_x
_atom_site_fract_y
_atom_site_fract_z
_atom_site_U_iso_or_equiv
_atom_site_adp_type
_atom_site_occupancy
_atom_site_symmetry_multiplicity
_atom_site_calc_flag
_atom_site_refinement_flags
F31 F 0.56872(10) 0.68920(4) 0.23559(15) 0.0291(2) Uani 1 1 d .
F9 F 0.98375(10) 0.82985(4) 1.21141(16) 0.0326(3) Uani 1 1 d .
F17 F 1.10253(10) 0.72332(4) 1.02669(15) 0.0317(3) Uani 1 1 d .
F33 F 0.42955(11) 0.63531(4) -0.05126(16) 0.0406(3) Uani 1 1 d .
F15 F 1.25123(11) 0.69205(4) 1.36639(18) 0.0397(3) Uani 1 1 d .
F47 F 1.06329(11) 0.55637(4) 1.40078(18) 0.0412(3) Uani 1 1 d .
F37 F 0.68302(14) 0.51703(4) 0.2959(2) 0.0455(3) Uani 1 1 d .
F35 F 0.48276(14) 0.54881(5) -0.02430(19) 0.0482(3) Uani 1 1 d .
F55 F 0.67852(11) 0.59842(4) 0.95162(18) 0.0387(3) Uani 1 1 d .
F39 F 0.82435(11) 0.57112(4) 0.58510(17) 0.0386(3) Uani 1 1 d .
F53 F 0.61727(12) 0.51369(5) 0.9158(2) 0.0463(3) Uani 1 1 d .
F13 F 1.28047(11) 0.73284(5) 1.63699(16) 0.0436(3) Uani 1 1 d .
F11 F 1.14731(12) 0.80280(5) 1.55542(16) 0.0411(3) Uani 1 1 d .
F51 F 0.77767(15) 0.44999(4) 1.1257(2) 0.0529(4) Uani 1 1 d .
N43 N 0.91246(14) 0.68880(5) 1.0364(2) 0.0261(3) Uani 1 1 d .
F49 F 1.00038(14) 0.47207(4) 1.3665(2) 0.0504(4) Uani 1 1 d .
N24 N 0.86228(14) 0.72348(5) 0.7636(2) 0.0256(3) Uani 1 1 d .
N1 N 1.02467(18) 0.91232(6) 0.9656(3) 0.0358(4) Uani 1 1 d .
C42 C 0.88943(17) 0.64380(6) 1.0444(3) 0.0267(4) Uani 1 1 d .
C8 C 1.05085(17) 0.79698(6) 1.2442(3) 0.0275(4) Uani 1 1 d .
N60 N 0.97902(16) 0.69531(6) 1.3731(2) 0.0315(4) Uani 1 1 d .
C20 C 0.88659(16) 0.76839(6) 0.7650(3) 0.0250(4) Uani 1 1 d .
C21 C 0.83146(17) 0.77698(7) 0.5775(2) 0.0269(4) Uani 1 1 d .
C41 C 0.83805(17) 0.62009(7) 0.8765(3) 0.0276(4) Uani 1 1 d .
C5 C 1.04847(19) 0.87023(7) 1.0279(3) 0.0306(4) Uani 1 1 d .
C27 C 0.77572(17) 0.66104(6) 0.5821(3) 0.0268(4) Uani 1 1 d .
C44 C 0.90719(17) 0.62735(6) 1.1891(3) 0.0269(4) Uani 1 1 d .
C25 C 0.87474(16) 0.69107(6) 0.8725(3) 0.0251(4) Uani 1 1 d .
C28 C 0.79879(16) 0.70512(6) 0.5871(2) 0.0255(4) Uani 1 1 d .
C19 C 0.95457(16) 0.79576(6) 0.9124(2) 0.0248(4) Uani 1 1 d .
C14 C 1.18782(17) 0.72725(7) 1.3281(3) 0.0296(4) Uani 1 1 d .
C48 C 0.9207(2) 0.50329(7) 1.2633(3) 0.0357(5) Uani 1 1 d .
C54 C 0.76053(18) 0.56792(7) 1.0561(3) 0.0300(4) Uani 1 1 d .
C18 C 1.03559(16) 0.77812(6) 1.1019(2) 0.0246(4) Uani 1 1 d .
C4 C 0.95844(17) 0.84328(6) 0.8932(3) 0.0263(4) Uani 1 1 d .
C52 C 0.72729(19) 0.52448(7) 1.0363(3) 0.0338(4) Uani 1 1 d .
C34 C 0.5545(2) 0.57567(7) 0.1180(3) 0.0349(5) Uani 1 1 d .
C16 C 1.10791(16) 0.74303(6) 1.1517(3) 0.0262(4) Uani 1 1 d .
C32 C 0.52792(18) 0.61967(7) 0.1047(3) 0.0314(4) Uani 1 1 d .
C30 C 0.60098(17) 0.64711(6) 0.2537(3) 0.0265(4) Uani 1 1 d .
C22 C 0.78251(17) 0.73981(7) 0.4754(3) 0.0273(4) Uani 1 1 d .
C29 C 0.70323(17) 0.63249(6) 0.4214(3) 0.0263(4) Uani 1 1 d .
C40 C 0.82581(16) 0.65074(6) 0.7646(3) 0.0264(4) Uani 1 1 d .
C3 C 0.8761(2) 0.87174(7) 0.7428(3) 0.0340(4) Uani 1 1 d .
C56 C 0.95114(17) 0.65109(6) 1.3485(3) 0.0281(4) Uani 1 1 d .
C45 C 0.87318(17) 0.58037(6) 1.1760(3) 0.0269(4) Uani 1 1 d .
C38 C 0.72724(18) 0.58781(7) 0.4283(3) 0.0303(4) Uani 1 1 d .
C10 C 1.13391(18) 0.78287(7) 1.4225(3) 0.0312(4) Uani 1 1 d .
C57 C 0.97371(19) 0.63725(7) 1.5031(3) 0.0330(4) Uani 1 1 d .
C58 C 1.0160(2) 0.67366(8) 1.6198(3) 0.0372(5) Uani 1 1 d .
C36 C 0.6555(2) 0.55977(7) 0.2813(3) 0.0351(5) Uani 1 1 d .
C50 C 0.8087(2) 0.49210(7) 1.1419(3) 0.0373(5) Uani 1 1 d .
C12 C 1.20237(18) 0.74754(7) 1.4652(3) 0.0321(4) Uani 1 1 d .
C59 C 1.0175(2) 0.70901(8) 1.5359(3) 0.0368(5) Uani 1 1 d .
C2 C 0.9199(2) 0.91357(7) 0.7919(3) 0.0380(5) Uani 1 1 d .
C46 C 0.95221(18) 0.54686(7) 1.2797(3) 0.0306(4) Uani 1 1 d .
O61 O 0.31705(17) 0.48197(5) 0.3299(3) 0.0502(4) Uani 1 1 d .
N63 N 0.2716(2) 0.54698(7) 0.3796(3) 0.0454(5) Uani 1 1 d .
C62 C 0.3387(2) 0.51307(8) 0.4293(4) 0.0454(6) Uani 1 1 d .
H62 H 0.4084 0.5125 0.5496 0.054 Uiso 1 1 calc R
C64 C 0.1645(3) 0.55085(11) 0.1932(4) 0.0609(7) Uani 1 1 d .
H64A H 0.1713 0.5717 0.1294 0.091 Uiso 1 1 calc R
H64B H 0.1078 0.5609 0.1917 0.091 Uiso 1 1 calc R
H64C H 0.1429 0.5225 0.1344 0.091 Uiso 1 1 calc R
C65 C 0.3091(3) 0.58357(9) 0.5052(5) 0.0604(8) Uani 1 1 d .
H65A H 0.3827 0.5770 0.6223 0.091 Uiso 1 1 calc R
H65B H 0.2563 0.5876 0.5180 0.091 Uiso 1 1 calc R
H65C H 0.3130 0.6101 0.4576 0.091 Uiso 1 1 calc R
H41 H 0.817(2) 0.5903(9) 0.846(3) 0.034(6) Uiso 1 1 d .
H21 H 0.836(2) 0.8046(9) 0.537(3) 0.032(6) Uiso 1 1 d .
H22 H 0.745(2) 0.7363(9) 0.353(4) 0.036(6) Uiso 1 1 d .
H5 H 1.119(2) 0.8629(8) 1.148(4) 0.032(6) Uiso 1 1 d .
H3 H 0.802(3) 0.8642(10) 0.634(4) 0.049(8) Uiso 1 1 d .
H57 H 0.959(2) 0.6056(9) 1.519(4) 0.039(7) Uiso 1 1 d .
H58 H 1.045(3) 0.6739(10) 1.743(4) 0.053(8) Uiso 1 1 d .
H2 H 0.888(2) 0.9417(10) 0.727(4) 0.046(7) Uiso 1 1 d .
H59 H 1.043(2) 0.7396(9) 1.581(4) 0.042(7) Uiso 1 1 d .
H1 H 1.074(3) 0.9355(11) 1.036(4) 0.053(8) Uiso 1 1 d .
H60 H 0.965(2) 0.7113(10) 1.280(4) 0.045(7) Uiso 1 1 d .

loop_
_atom_site_aniso_label
_atom_site_aniso_U_11
_atom_site_aniso_U_22
_atom_site_aniso_U_33
_atom_site_aniso_U_23
_atom_site_aniso_U_13
_atom_site_aniso_U_12
F31 0.0343(6) 0.0242(5) 0.0257(5) 0.0010(4) 0.0195(5) 0.0010(4)
F9 0.0399(6) 0.0330(6) 0.0285(6) 0.0007(5) 0.0249(5) 0.0062(5)
F17 0.0377(6) 0.0346(6) 0.0270(6) -0.0025(5) 0.0239(5) 0.0029(5)
F33 0.0391(7) 0.0419(7) 0.0244(6) -0.0025(5) 0.0156(5) -0.0037(5)
F15 0.0388(7) 0.0428(7) 0.0381(7) 0.0110(5) 0.0267(6) 0.0146(6)
F47 0.0354(7) 0.0401(7) 0.0382(7) 0.0080(5) 0.0215(6) 0.0057(5)
F37 0.0727(10) 0.0231(6) 0.0530(8) -0.0015(5) 0.0480(8) 0.0028(6)
F35 0.0637(9) 0.0349(7) 0.0402(7) -0.0154(6) 0.0334(7) -0.0140(6)
F55 0.0357(7) 0.0327(6) 0.0394(7) 0.0096(5) 0.0227(6) 0.0065(5)
F39 0.0461(7) 0.0318(6) 0.0380(7) 0.0073(5) 0.0289(6) 0.0100(5)
F53 0.0443(8) 0.0418(7) 0.0464(8) -0.0058(6) 0.0287(7) -0.0119(6)
F13 0.0420(7) 0.0529(8) 0.0218(6) 0.0085(5) 0.0166(6) 0.0081(6)
F11 0.0538(8) 0.0448(7) 0.0242(6) -0.0030(5) 0.0266(6) 0.0024(6)
F51 0.0768(10) 0.0233(6) 0.0585(9) -0.0015(6) 0.0465(9) -0.0086(6)
N43 0.0325(8) 0.0246(8) 0.0218(7) 0.0029(6) 0.0188(7) -0.0012(6)
F49 0.0644(9) 0.0305(7) 0.0521(8) 0.0164(6) 0.0384(8) 0.0186(6)
N24 0.0316(8) 0.0260(8) 0.0180(7) 0.0008(6) 0.0166(7) -0.0040(6)
N1 0.0507(11) 0.0252(8) 0.0426(10) -0.0039(8) 0.0363(10) -0.0043(8)
C42 0.0313(10) 0.0242(9) 0.0234(9) 0.0022(7) 0.0184(8) 0.0005(7)
C8 0.0320(10) 0.0272(9) 0.0244(9) 0.0007(7) 0.0198(9) 0.0009(8)
N60 0.0409(10) 0.0274(8) 0.0267(8) 0.0001(7) 0.0234(8) -0.0024(7)
C20 0.0289(9) 0.0242(9) 0.0222(9) 0.0019(7) 0.0177(8) -0.0014(7)
C21 0.0320(10) 0.0282(10) 0.0205(9) 0.0012(7) 0.0180(8) -0.0026(8)
C41 0.0332(10) 0.0240(9) 0.0256(9) 0.0020(7) 0.0202(9) 0.0005(8)
C5 0.0368(11) 0.0296(10) 0.0309(10) -0.0025(8) 0.0253(10) -0.0018(8)
C27 0.0317(10) 0.0274(9) 0.0237(9) 0.0021(7) 0.0200(8) 0.0006(8)
C44 0.0315(10) 0.0231(9) 0.0262(9) 0.0049(7) 0.0199(8) 0.0029(7)
C25 0.0274(9) 0.0251(9) 0.0216(9) 0.0028(7) 0.0165(8) -0.0010(7)
C28 0.0278(9) 0.0292(9) 0.0187(8) -0.0007(7) 0.0158(8) -0.0021(7)
C19 0.0278(9) 0.0286(9) 0.0212(9) 0.0010(7) 0.0180(8) 0.0002(7)
C14 0.0282(9) 0.0314(10) 0.0286(10) 0.0044(8) 0.0193(9) 0.0040(8)
C48 0.0501(13) 0.0263(10) 0.0323(10) 0.0086(8) 0.0289(10) 0.0118(9)
C54 0.0368(11) 0.0269(9) 0.0271(9) 0.0053(8) 0.0223(9) 0.0038(8)
C18 0.0267(9) 0.0267(9) 0.0205(9) -0.0004(7) 0.0162(8) -0.0026(7)
C4 0.0335(10) 0.0272(9) 0.0234(9) -0.0005(7) 0.0215(8) 0.0001(8)
C52 0.0390(11) 0.0317(10) 0.0307(10) -0.0017(8) 0.0240(10) -0.0050(9)
C34 0.0493(12) 0.0296(10) 0.0328(10) -0.0085(8) 0.0310(10) -0.0100(9)
C16 0.0288(9) 0.0292(9) 0.0225(9) -0.0030(7) 0.0183(8) -0.0031(7)
C32 0.0376(11) 0.0320(10) 0.0258(9) -0.0010(8) 0.0223(9) -0.0036(8)
C30 0.0342(10) 0.0234(9) 0.0260(9) -0.0004(7) 0.0223(9) -0.0024(8)
C22 0.0338(10) 0.0291(10) 0.0191(9) 0.0013(7) 0.0183(8) -0.0033(8)
C29 0.0337(10) 0.0249(9) 0.0261(9) 0.0002(7) 0.0228(9) -0.0022(8)
C40 0.0302(9) 0.0268(9) 0.0232(9) 0.0003(7) 0.0187(8) -0.0001(7)
C3 0.0419(12) 0.0314(10) 0.0291(10) 0.0040(8) 0.0246(10) 0.0045(9)
C56 0.0332(10) 0.0258(9) 0.0263(9) 0.0031(7) 0.0208(9) 0.0011(8)
C45 0.0362(10) 0.0232(9) 0.0236(9) 0.0041(7) 0.0215(9) 0.0016(8)
C38 0.0392(11) 0.0284(10) 0.0301(10) 0.0049(8) 0.0265(9) 0.0039(8)
C10 0.0385(11) 0.0355(11) 0.0214(9) -0.0015(8) 0.0213(9) -0.0013(8)
C57 0.0428(11) 0.0317(10) 0.0279(10) 0.0041(8) 0.0255(9) 0.0026(9)
C58 0.0471(13) 0.0389(11) 0.0274(10) -0.0009(9) 0.0263(10) 0.0010(9)
C36 0.0540(13) 0.0239(9) 0.0423(12) -0.0015(8) 0.0389(11) -0.0011(9)
C50 0.0585(14) 0.0207(9) 0.0380(11) 0.0009(8) 0.0353(11) -0.0027(9)
C12 0.0313(10) 0.0379(11) 0.0197(9) 0.0049(8) 0.0147(8) 0.0016(8)
C59 0.0448(12) 0.0355(11) 0.0320(11) -0.0058(9) 0.0272(10) -0.0040(9)
C2 0.0544(14) 0.0284(10) 0.0390(12) 0.0056(9) 0.0351(11) 0.0064(9)
C46 0.0356(11) 0.0290(10) 0.0269(9) 0.0049(8) 0.0214(9) 0.0042(8)
O61 0.0692(12) 0.0296(8) 0.0565(11) 0.0046(7) 0.0450(10) 0.0054(8)
N63 0.0618(13) 0.0320(10) 0.0546(12) 0.0034(9) 0.0448(12) 0.0018(9)
C62 0.0584(15) 0.0363(12) 0.0461(13) 0.0071(10) 0.0377(13) -0.0001(11)
C64 0.0602(17) 0.0643(18) 0.0625(18) 0.0066(15) 0.0438(16) 0.0119(14)
C65 0.083(2) 0.0426(15) 0.076(2) -0.0090(14) 0.0624(19) -0.0086(14)

loop_
_atom_type_symbol
_atom_type_description
_atom_type_scat_dispersion_real
_atom_type_scat_dispersion_imag
_atom_type_scat_source
C C 0.0181 0.0091 'International Tables Vol C Tables 4.2.6.8 and 6.1.1.4'
H H 0.0000 0.0000 'International Tables Vol C Tables 4.2.6.8 and 6.1.1.4'
F F 0.0727 0.0534 'International Tables Vol C Tables 4.2.6.8 and 6.1.1.4'
N N 0.0311 0.0180 'International Tables Vol C Tables 4.2.6.8 and 6.1.1.4'
O O 0.0492 0.0322 'International Tables Vol C Tables 4.2.6.8 and 6.1.1.4'

loop_
_geom_angle_atom_site_label_1
_geom_angle_atom_site_label_2
_geom_angle_atom_site_label_3
_geom_angle
C25 N43 C42 101.97(15)
C25 N24 C20 142.13(16)
C25 N24 C28 107.57(15)
C20 N24 C28 110.24(15)
C5 N1 C2 109.12(19)
C5 N1 H1 123(2)
C2 N1 H1 128(2)
C44 C42 N43 122.27(17)
C44 C42 C41 126.09(18)
N43 C42 C41 111.48(16)
F9 C8 C10 116.99(17)
F9 C8 C18 120.69(17)
C10 C8 C18 122.32(19)
C59 N60 C56 109.56(18)
C59 N60 H60 130.2(18)
C56 N60 H60 120.0(18)
C19 C20 N24 127.38(17)
C19 C20 C21 128.42(18)
N24 C20 C21 103.96(16)
C22 C21 C20 110.75(17)
C22 C21 H21 125.6(15)
C20 C21 H21 123.4(15)
C40 C41 C42 105.43(17)
C40 C41 H41 124.6(15)
C42 C41 H41 130.0(16)
N1 C5 C4 109.09(19)
N1 C5 H5 120.9(15)
C4 C5 H5 130.0(15)
C28 C27 C40 105.20(17)
C28 C27 C29 127.22(17)
C40 C27 C29 127.11(17)
C42 C44 C56 126.31(18)
C42 C44 C45 117.11(17)
C56 C44 C45 116.53(16)
N43 C25 N24 136.58(18)
N43 C25 C40 116.08(17)
N24 C25 C40 107.23(16)
C27 C28 N24 111.69(16)
C27 C28 C22 141.92(18)
N24 C28 C22 106.39(16)
C20 C19 C4 122.12(17)
C20 C19 C18 121.37(17)
C4 C19 C18 116.34(16)
F15 C14 C12 119.87(18)
F15 C14 C16 120.16(18)
C12 C14 C16 119.97(19)
F49 C48 C50 120.1(2)
F49 C48 C46 119.8(2)
C50 C48 C46 120.0(2)
F55 C54 C52 117.42(19)
F55 C54 C45 120.13(18)
C52 C54 C45 122.44(19)
C16 C18 C8 115.48(17)
C16 C18 C19 121.20(17)
C8 C18 C19 123.16(18)
C5 C4 C3 105.83(18)
C5 C4 C19 124.31(18)
C3 C4 C19 129.85(19)
F53 C52 C50 120.0(2)
F53 C52 C54 120.6(2)
C50 C52 C54 119.4(2)
F35 C34 C32 120.0(2)
F35 C34 C36 120.8(2)
C32 C34 C36 119.18(19)
F17 C16 C14 116.88(18)
F17 C16 C18 120.39(17)
C14 C16 C18 122.73(18)
F33 C32 C34 119.81(19)
F33 C32 C30 120.29(19)
C34 C32 C30 119.9(2)
F31 C30 C32 117.39(18)
F31 C30 C29 119.59(17)
C32 C30 C29 122.97(19)
C21 C22 C28 108.61(17)
C21 C22 H22 127.3(16)
C28 C22 H22 124.1(16)
C38 C29 C30 115.22(18)
C38 C29 C27 122.21(18)
C30 C29 C27 122.42(17)
C41 C40 C27 146.47(19)
C41 C40 C25 104.99(17)
C27 C40 C25 108.10(17)
C2 C3 C4 107.4(2)
C2 C3 H3 125.1(18)
C4 C3 H3 127.2(18)
N60 C56 C57 106.77(18)
N60 C56 C44 122.69(17)
C57 C56 C44 130.54(19)
C54 C45 C46 116.32(18)
C54 C45 C44 121.48(17)
C46 C45 C44 122.18(19)
F39 C38 C36 118.26(18)
F39 C38 C29 118.92(18)
C36 C38 C29 122.8(2)
F11 C10 C8 120.19(19)
F11 C10 C12 119.54(18)
C8 C10 C12 120.25(18)
C56 C57 C58 107.55(19)
C56 C57 H57 123.0(15)
C58 C57 H57 129.5(15)
C59 C58 C57 107.61(19)
C59 C58 H58 125.3(18)
C57 C58 H58 126.9(18)
F37 C36 C38 120.2(2)
F37 C36 C34 119.8(2)
C38 C36 C34 119.94(19)
F51 C50 C48 120.3(2)
F51 C50 C52 120.0(2)
C48 C50 C52 119.7(2)
F13 C12 C14 120.45(19)
F13 C12 C10 120.40(19)
C14 C12 C10 119.14(18)
N60 C59 C58 108.5(2)
N60 C59 H59 122.8(16)
C58 C59 H59 128.7(16)
N1 C2 C3 108.5(2)
N1 C2 H2 120.1(17)
C3 C2 H2 131.3(17)
F47 C46 C48 118.01(18)
F47 C46 C45 119.89(18)
C48 C46 C45 122.1(2)
C62 N63 C64 120.0(2)
C62 N63 C65 121.1(3)
C64 N63 C65 118.5(2)
O61 C62 N63 125.7(3)
O61 C62 H62 117.1
N63 C62 H62 117.1
N63 C64 H64A 109.5
N63 C64 H64B 109.5
H64A C64 H64B 109.5
N63 C64 H64C 109.5
H64A C64 H64C 109.5
H64B C64 H64C 109.5
N63 C65 H65A 109.5
N63 C65 H65B 109.5
H65A C65 H65B 109.5
N63 C65 H65C 109.5
H65A C65 H65C 109.5
H65B C65 H65C 109.5

loop_
_geom_bond_atom_site_label_1
_geom_bond_atom_site_label_2
_geom_bond_distance
F31 C30 1.341(2)
F9 C8 1.339(2)
F17 C16 1.341(2)
F33 C32 1.340(3)
F15 C14 1.341(2)
F47 C46 1.343(3)
F37 C36 1.343(2)
F35 C34 1.333(2)
F55 C54 1.344(2)
F39 C38 1.347(2)
F53 C52 1.339(3)
F13 C12 1.335(2)
F11 C10 1.343(2)
F51 C50 1.338(2)
N43 C25 1.310(2)
N43 C42 1.429(2)
F49 C48 1.342(2)
N24 C25 1.379(2)
N24 C20 1.412(2)
N24 C28 1.419(2)
N1 C5 1.353(3)
N1 C2 1.366(3)
N1 H1 0.92(3)
C42 C44 1.371(3)
C42 C41 1.460(3)
C8 C10 1.377(3)
C8 C18 1.398(3)
N60 C59 1.358(3)
N60 C56 1.379(3)
N60 H60 0.93(3)
C20 C19 1.362(3)
C20 C21 1.453(2)
C21 C22 1.353(3)
C21 H21 0.96(3)
C41 C40 1.364(3)
C41 H41 0.94(3)
C5 C4 1.385(3)
C5 H5 0.96(3)
C27 C28 1.377(3)
C27 C40 1.443(3)
C27 C29 1.460(3)
C44 C56 1.424(3)
C44 C45 1.498(3)
C25 C40 1.454(3)
C28 C22 1.424(3)
C19 C4 1.457(3)
C19 C18 1.486(3)
C14 C12 1.376(3)
C14 C16 1.379(3)
C48 C50 1.365(4)
C48 C46 1.382(3)
C54 C52 1.382(3)
C54 C45 1.383(3)
C18 C16 1.396(3)
C4 C3 1.428(3)
C52 C50 1.381(3)
C34 C32 1.377(3)
C34 C36 1.385(3)
C32 C30 1.379(3)
C30 C29 1.397(3)
C22 H22 0.94(3)
C29 C38 1.395(3)
C3 C2 1.367(3)
C3 H3 0.94(3)
C56 C57 1.397(3)
C45 C46 1.387(3)
C38 C36 1.377(3)
C10 C12 1.381(3)
C57 C58 1.399(3)
C57 H57 1.03(3)
C58 C59 1.374(3)
C58 H58 0.98(3)
C59 H59 0.99(3)
C2 H2 0.98(3)
O61 C62 1.236(3)
N63 C62 1.320(3)
N63 C64 1.441(4)
N63 C65 1.462(4)
C62 H62 0.9300
C64 H64A 0.9600
C64 H64B 0.9600
C64 H64C 0.9600
C65 H65A 0.9600
C65 H65B 0.9600
C65 H65C 0.9600

loop_
_geom_torsion_atom_site_label_1
_geom_torsion_atom_site_label_2
_geom_torsion_atom_site_label_3
_geom_torsion_atom_site_label_4
_geom_torsion
C25 N43 C42 C44 -174.60(19)
C25 N43 C42 C41 1.0(2)
C25 N24 C20 C19 10.4(4)
C28 N24 C20 C19 -173.13(19)
C25 N24 C20 C21 -174.9(2)
C28 N24 C20 C21 1.6(2)
C19 C20 C21 C22 172.4(2)
N24 C20 C21 C22 -2.3(2)
C44 C42 C41 C40 173.1(2)
N43 C42 C41 C40 -2.3(2)
C2 N1 C5 C4 0.3(2)
N43 C42 C44 C56 -1.1(3)
C41 C42 C44 C56 -176.1(2)
N43 C42 C44 C45 176.41(17)
C41 C42 C44 C45 1.5(3)
C42 N43 C25 N24 176.0(2)
C42 N43 C25 C40 0.6(2)
C20 N24 C25 N43 5.5(5)
C28 N24 C25 N43 -171.0(2)
C20 N24 C25 C40 -178.8(2)
C28 N24 C25 C40 4.7(2)
C40 C27 C28 N24 0.8(2)
C29 C27 C28 N24 173.29(19)
C40 C27 C28 C22 179.5(3)
C29 C27 C28 C22 -8.0(4)
C25 N24 C28 C27 -3.5(2)
C20 N24 C28 C27 178.71(17)
C25 N24 C28 C22 177.26(16)
C20 N24 C28 C22 -0.5(2)
N24 C20 C19 C4 -169.60(18)
C21 C20 C19 C4 16.9(3)
N24 C20 C19 C18 15.3(3)
C21 C20 C19 C18 -158.18(19)
F9 C8 C18 C16 -177.72(17)
C10 C8 C18 C16 2.0(3)
F9 C8 C18 C19 6.8(3)
C10 C8 C18 C19 -173.56(19)
C20 C19 C18 C16 48.0(3)
C4 C19 C18 C16 -127.3(2)
C20 C19 C18 C8 -136.7(2)
C4 C19 C18 C8 47.9(3)
N1 C5 C4 C3 -0.6(2)
N1 C5 C4 C19 179.93(18)
C20 C19 C4 C5 -157.3(2)
C18 C19 C4 C5 18.0(3)
C20 C19 C4 C3 23.4(3)
C18 C19 C4 C3 -161.3(2)
F55 C54 C52 F53 0.7(3)
C45 C54 C52 F53 -178.57(18)
F55 C54 C52 C50 -179.48(19)
C45 C54 C52 C50 1.2(3)
F15 C14 C16 F17 -3.9(3)
C12 C14 C16 F17 176.33(18)
F15 C14 C16 C18 176.70(18)
C12 C14 C16 C18 -3.1(3)
C8 C18 C16 F17 -178.22(17)
C19 C18 C16 F17 -2.6(3)
C8 C18 C16 C14 1.2(3)
C19 C18 C16 C14 176.79(18)
F35 C34 C32 F33 0.3(3)
C36 C34 C32 F33 -178.70(19)
F35 C34 C32 C30 178.31(19)
C36 C34 C32 C30 -0.7(3)
F33 C32 C30 F31 0.7(3)
C34 C32 C30 F31 -177.26(18)
F33 C32 C30 C29 178.19(18)
C34 C32 C30 C29 0.2(3)
C20 C21 C22 C28 2.1(2)
C27 C28 C22 C21 -179.8(3)
N24 C28 C22 C21 -1.0(2)
F31 C30 C29 C38 177.75(17)
C32 C30 C29 C38 0.3(3)
F31 C30 C29 C27 2.2(3)
C32 C30 C29 C27 -175.22(19)
C28 C27 C29 C38 145.3(2)
C40 C27 C29 C38 -43.8(3)
C28 C27 C29 C30 -39.4(3)
C40 C27 C29 C30 131.5(2)
C42 C41 C40 C27 -168.0(3)
C42 C41 C40 C25 2.4(2)
C28 C27 C40 C41 172.4(3)
C29 C27 C40 C41 -0.1(5)
C28 C27 C40 C25 2.1(2)
C29 C27 C40 C25 -170.39(19)
N43 C25 C40 C41 -2.1(2)
N24 C25 C40 C41 -178.78(16)
N43 C25 C40 C27 172.40(17)
N24 C25 C40 C27 -4.3(2)
C5 C4 C3 C2 0.7(2)
C19 C4 C3 C2 -179.9(2)
C59 N60 C56 C57 0.0(2)
C59 N60 C56 C44 179.4(2)
C42 C44 C56 N60 1.7(3)
C45 C44 C56 N60 -175.80(18)
C42 C44 C56 C57 -178.9(2)
C45 C44 C56 C57 3.5(3)
F55 C54 C45 C46 179.39(17)
C52 C54 C45 C46 -1.4(3)
F55 C54 C45 C44 -2.0(3)
C52 C54 C45 C44 177.28(19)
C42 C44 C45 C54 -70.6(3)
C56 C44 C45 C54 107.2(2)
C42 C44 C45 C46 108.0(2)
C56 C44 C45 C46 -74.2(3)
C30 C29 C38 F39 179.87(17)
C27 C29 C38 F39 -4.6(3)
C30 C29 C38 C36 -0.4(3)
C27 C29 C38 C36 175.18(19)
F9 C8 C10 F11 -2.1(3)
C18 C8 C10 F11 178.21(19)
F9 C8 C10 C12 176.50(19)
C18 C8 C10 C12 -3.2(3)
N60 C56 C57 C58 -0.5(2)
C44 C56 C57 C58 -179.9(2)
C56 C57 C58 C59 0.8(3)
F39 C38 C36 F37 -0.3(3)
C29 C38 C36 F37 -179.98(18)
F39 C38 C36 C34 179.65(19)
C29 C38 C36 C34 -0.1(3)
F35 C34 C36 F37 1.5(3)
C32 C34 C36 F37 -179.45(19)
F35 C34 C36 C38 -178.4(2)
C32 C34 C36 C38 0.6(3)
F49 C48 C50 F51 0.3(3)
C46 C48 C50 F51 -179.8(2)
F49 C48 C50 C52 179.97(19)
C46 C48 C50 C52 -0.1(3)
F53 C52 C50 F51 -0.9(3)
C54 C52 C50 F51 179.25(19)
F53 C52 C50 C48 179.36(19)
C54 C52 C50 C48 -0.5(3)
F15 C14 C12 F13 1.0(3)
C16 C14 C12 F13 -179.19(19)
F15 C14 C12 C10 -177.95(19)
C16 C14 C12 C10 1.8(3)
F11 C10 C12 F13 0.8(3)
C8 C10 C12 F13 -177.77(19)
F11 C10 C12 C14 179.82(19)
C8 C10 C12 C14 1.2(3)
C56 N60 C59 C58 0.5(3)
C57 C58 C59 N60 -0.8(3)
C5 N1 C2 C3 0.2(3)
C4 C3 C2 N1 -0.6(3)
F49 C48 C46 F47 -0.1(3)
C50 C48 C46 F47 179.99(19)
F49 C48 C46 C45 179.88(19)
C50 C48 C46 C45 0.0(3)
C54 C45 C46 F47 -179.28(18)
C44 C45 C46 F47 2.1(3)
C54 C45 C46 C48 0.7(3)
C44 C45 C46 C48 -177.89(19)
C64 N63 C62 O61 -2.6(4)
C65 N63 C62 O61 -175.7(3)
